data_4024993
loop_
_publ_author_name
'Jarugu Narasimha Moorthy'
'Palani Natarajan'
'Paloth Venugopalan'

_publ_contact_author_address
;Departmet of chemistry
Indian Institute of Technology - Kanpur
Kanpur - 208 016
INDIA
;
_publ_contact_author_email moorthy@iitk.ac.in
_publ_contact_author_fax +915122597436
_publ_contact_author_name 'Prof. J. N. Moorthy'
_publ_contact_author_phone +915122597498
_publ_section_title
;
Abundant Lattice Inclusion Phenomenon with Sterically Hindered and
Inherently Shape-Selective Tetraarylpyrenes
;
_journal_name_full 'Journal of Organic Chemistry'
_journal_page_first 8566
_journal_page_last 8577
_journal_paper_doi 10.1021/jo901465f
_journal_volume 74
_journal_year 2009
_chemical_formula_moiety 'C52 H50 O4, 0.5(C12 H16 O2),'
_chemical_formula_sum 'C64 H66 O6'
_chemical_formula_weight 931.17
_chemical_name_common tetra(2,6-dimethyl-4-methoxyphenyl)pyrene
_chemical_name_systematic
;
 tetra(2,6-dimethyl-4-methoxyphenyl)pyrene
;
_space_group_IT_number 15
_symmetry_cell_setting monoclinic
_symmetry_Int_Tables_number 15
_symmetry_space_group_name_Hall '-C 2yc'
_symmetry_space_group_name_H-M 'C 1 2/c 1'
_atom_sites_solution_hydrogens geom
_atom_sites_solution_primary direct
_atom_sites_solution_secondary difmap
_audit_creation_method SHELXL-97
_cell_angle_alpha 90.00
_cell_angle_beta 108.346(6)
_cell_angle_gamma 90.00
_cell_formula_units_Z 8
_cell_length_a 20.317(4)
_cell_length_b 21.978(4)
_cell_length_c 22.803(4)
_cell_measurement_reflns_used 2092
_cell_measurement_temperature 100(2)
_cell_measurement_theta_max 20.31
_cell_measurement_theta_min 2.60
_cell_volume 9665(3)
_computing_cell_refinement 'Bruker SAINT'
_computing_data_collection 'Bruker APEX'
_computing_data_reduction 'Bruker SAINT'
_computing_molecular_graphics 'SHELXL 5.1, XP (Sheldrick, 1994)'
_computing_publication_material SHELXS-97
_computing_structure_refinement 'SHELXL-97 (Sheldrick, 2008)'
_computing_structure_solution 'SHELXS-97 (Sheldrick, 2008)'
_diffrn_ambient_temperature 100(2)
_diffrn_measured_fraction_theta_full 0.988
_diffrn_measured_fraction_theta_max 0.988
_diffrn_measurement_device_type 'Bruker SMART APEX'
_diffrn_measurement_method 'phi and omega scans'
_diffrn_radiation_monochromator graphite
_diffrn_radiation_source 'fine-focus sealed tube'
_diffrn_radiation_type MoK\a
_diffrn_radiation_wavelength 0.71073
_diffrn_reflns_av_R_equivalents 0.0743
_diffrn_reflns_av_sigmaI/netI 0.0870
_diffrn_reflns_limit_h_max 24
_diffrn_reflns_limit_h_min -20
_diffrn_reflns_limit_k_max 22
_diffrn_reflns_limit_k_min -26
_diffrn_reflns_limit_l_max 19
_diffrn_reflns_limit_l_min -27
_diffrn_reflns_number 24657
_diffrn_reflns_theta_full 25.00
_diffrn_reflns_theta_max 25.00
_diffrn_reflns_theta_min 2.06
_exptl_absorpt_coefficient_mu 0.080
_exptl_absorpt_correction_type none
_exptl_crystal_colour 'color less'
_exptl_crystal_density_diffrn 1.280
_exptl_crystal_density_method 'not measured'
_exptl_crystal_description 'thick needles'
_exptl_crystal_F_000 3984
_exptl_crystal_size_max 0.2
_exptl_crystal_size_mid 0.1
_exptl_crystal_size_min 0.1
_refine_diff_density_max 0.597
_refine_diff_density_min -0.521
_refine_diff_density_rms 0.078
_refine_ls_extinction_method none
_refine_ls_goodness_of_fit_ref 1.033
_refine_ls_hydrogen_treatment constr
_refine_ls_matrix_type full
_refine_ls_number_parameters 624
_refine_ls_number_reflns 8409
_refine_ls_number_restraints 44
_refine_ls_restrained_S_all 1.099
_refine_ls_R_factor_all 0.1362
_refine_ls_R_factor_gt 0.0848
_refine_ls_shift/su_max 0.000
_refine_ls_shift/su_mean 0.000
_refine_ls_structure_factor_coef Fsqd
_refine_ls_weighting_details 'calc w=1/[\s^2^(Fo^2^)+(0.1203P)^2^+0.0000P] where P=(Fo^2^+2Fc^2^)/3'
_refine_ls_weighting_scheme calc
_refine_ls_wR_factor_gt 0.2056
_refine_ls_wR_factor_ref 0.2332
_reflns_number_gt 4887
_reflns_number_total 8409
_reflns_threshold_expression >2sigma(I)
_cod_data_source_file jo901465f_si_001_13.cif
_cod_data_source_block H2.G9
_cod_depositor_comments
;
The following automatic conversions were performed:
'_symmetry_cell_setting' value 'Monoclinic' changed to 'monoclinic'
according to '/home/saulius/struct/CIF-dictionaries/cif_core.dic'
dictionary named 'cif_core.dic' version 2.4.1 from 2010-06-29.

Automatic conversion script
Id: cif_fix_enum 1527 2010-12-29 10:47:43Z saulius 
;
_cod_original_sg_symbol_H-M C2/c
_cod_database_code 4024993

loop_
_symmetry_equiv_pos_as_xyz
'x, y, z'
'-x, y, -z+1/2'
'x+1/2, y+1/2, z'
'-x+1/2, y+1/2, -z+1/2'
'-x, -y, -z'
'x, -y, z-1/2'
'-x+1/2, -y+1/2, -z'
'x+1/2, -y+1/2, z-1/2'

loop_
_atom_site_label
_atom_site_type_symbol
_atom_site_fract_x
_atom_site_fract_y
_atom_site_fract_z
_atom_site_U_iso_or_equiv
_atom_site_adp_type
_atom_site_occupancy
_atom_site_symmetry_multiplicity
_atom_site_calc_flag
_atom_site_refinement_flags
_atom_site_disorder_assembly
_atom_site_disorder_group
O6 O 0.3734(4) 0.2256(3) 0.0007(3) 0.064(2) Uiso 0.50 1 d PDU . 1
C70 C 0.3135(4) 0.2358(4) 0.0022(3) 0.141(6) Uiso 0.50 1 d PDU . 1
C71 C 0.2540(5) 0.1921(5) -0.0234(6) 0.068(3) Uiso 0.50 1 d PDU . 1
H71A H 0.2633 0.1498 -0.0277 0.082 Uiso 0.50 1 d PR . 1
C72 C 0.1889(5) 0.2126(7) -0.0370(9) 0.113(7) Uiso 0.50 1 d PDU . 1
H72A H 0.1526 0.1863 -0.0609 0.135 Uiso 0.50 1 d PR . 1
C73 C 0.1700(7) 0.2763(9) -0.0214(17) 0.248(13) Uiso 0.50 1 d PDU . 1
H73A H 0.1609 0.2734 0.0173 0.298 Uiso 0.50 1 d PR . 1
H73B H 0.1287 0.2905 -0.0520 0.298 Uiso 0.50 1 d PR . 1
C74 C 0.2300(9) 0.3194(5) -0.0155(10) 0.221(10) Uiso 0.50 1 d PDU . 1
H74A H 0.2191 0.3580 -0.0010 0.265 Uiso 0.50 1 d PR . 1
H74B H 0.2364 0.3255 -0.0551 0.265 Uiso 0.50 1 d PR . 1
C75 C 0.2949(6) 0.2932(4) 0.0299(6) 0.039(3) Uiso 0.50 1 d PDU . 1
H75A H 0.3315 0.3227 0.0381 0.047 Uiso 0.50 1 d PR . 1
H75B H 0.2872 0.2833 0.0682 0.047 Uiso 0.50 1 d PR . 1
O6' O 0.2170(6) 0.1766(5) -0.0325(6) 0.108(4) Uiso 0.50 1 d PDU . 2
C70' C 0.2164(6) 0.2307(5) -0.0387(4) 0.171(8) Uiso 0.50 1 d PDU . 2
C71' C 0.1494(6) 0.2661(7) -0.0630(6) 0.284(12) Uiso 0.50 1 d PDU A 2
H71B H 0.1192 0.2723 -0.1044 0.340 Uiso 0.50 1 d PR A 2
C72' C 0.1485(4) 0.2876(4) -0.0081(5) 0.046(2) Uiso 0.50 1 d PDU . 2
H72B H 0.1118 0.2736 0.0066 0.055 Uiso 0.50 1 d PR . 2
C73' C 0.2026(6) 0.3343(8) 0.0325(11) 0.221(9) Uiso 0.50 1 d PDU . 2
H73C H 0.2033 0.3323 0.0747 0.265 Uiso 0.50 1 d PR . 2
H73D H 0.1919 0.3751 0.0176 0.265 Uiso 0.50 1 d PR . 2
C74' C 0.2728(5) 0.3123(5) 0.0248(5) 0.027(2) Uiso 0.50 1 d PDU . 2
H74C H 0.2995 0.2975 0.0648 0.032 Uiso 0.50 1 d PR . 2
H74D H 0.2956 0.3487 0.0180 0.032 Uiso 0.50 1 d PR . 2
C75' C 0.2819(6) 0.2681(7) -0.0225(8) 0.210(9) Uiso 0.50 1 d PDU . 2
H75C H 0.2879 0.2880 -0.0580 0.253 Uiso 0.50 1 d PR . 2
H75D H 0.3215 0.2428 -0.0040 0.253 Uiso 0.50 1 d PR . 2
O5 O 0.8414(2) 0.21506(19) 1.0078(2) 0.0896(12) Uani 1 1 d . . .
C60 C 0.8674(3) 0.2564(2) 0.9867(2) 0.0656(15) Uani 1 1 d . . .
C61 C 0.9313(2) 0.24811(19) 0.9710(3) 0.0560(13) Uani 1 1 d . . .
H61A H 0.9620 0.2155 0.9883 0.067 Uiso 1 1 calc R . .
C62 C 0.9461(5) 0.2884(3) 0.9308(5) 0.154(4) Uani 1 1 d . . .
H62A H 0.9671 0.2750 0.9012 0.184 Uiso 1 1 calc R . .
C63 C 0.9280(2) 0.3544(3) 0.9348(3) 0.0764(17) Uani 1 1 d . . .
H63A H 0.9686 0.3754 0.9633 0.092 Uiso 1 1 calc R . .
H63B H 0.9185 0.3731 0.8935 0.092 Uiso 1 1 calc R . .
C64 C 0.8706(4) 0.3641(3) 0.9552(3) 0.098(2) Uani 1 1 d . . .
H64A H 0.8372 0.3881 0.9225 0.118 Uiso 1 1 calc R . .
H64B H 0.8870 0.3911 0.9916 0.118 Uiso 1 1 calc R . .
C65 C 0.8291(3) 0.3147(2) 0.9729(2) 0.0667(15) Uani 1 1 d . . .
H65A H 0.8168 0.3278 1.0097 0.080 Uiso 1 1 calc R . .
H65B H 0.7854 0.3084 0.9387 0.080 Uiso 1 1 calc R . .
O7 O 0.18109(11) 1.14246(11) 0.11564(13) 0.0394(7) Uani 1 1 d . . .
C2 C 0.35393(16) 1.05311(15) 0.09798(16) 0.0263(8) Uani 1 1 d . . .
C3 C 0.51663(17) 0.95548(15) 0.13252(16) 0.0263(8) Uani 1 1 d . . .
C4 C 0.30093(17) 1.13595(16) 0.13578(18) 0.0327(9) Uani 1 1 d . . .
H4 H 0.3046 1.1735 0.1572 0.039 Uiso 1 1 calc R . .
C5 C 0.43319(17) 1.02851(14) 0.03517(17) 0.0266(8) Uani 1 1 d . . .
C6 C 0.53387(17) 0.96069(15) 0.07731(17) 0.0272(8) Uani 1 1 d . . .
C7 C 0.41723(17) 1.02240(15) 0.09091(17) 0.0278(8) Uani 1 1 d . . .
O4 O 0.66292(14) 0.79358(12) 0.32162(13) 0.0499(8) Uani 1 1 d . . .
C9 C 0.49168(16) 0.99753(15) 0.02814(16) 0.0246(8) Uani 1 1 d . . .
C10 C 0.55677(17) 0.91400(16) 0.18379(17) 0.0296(9) Uani 1 1 d . . .
C11 C 0.36042(17) 1.10796(16) 0.13117(17) 0.0313(9) Uani 1 1 d . . .
C12 C 0.45898(16) 0.98642(16) 0.13796(17) 0.0293(8) Uani 1 1 d . . .
H12 H 0.4479 0.9827 0.1753 0.035 Uiso 1 1 calc R . .
C13 C 0.59245(17) 0.92969(16) 0.06845(18) 0.0304(9) Uani 1 1 d . . .
H13 H 0.6208 0.9049 0.1007 0.037 Uiso 1 1 calc R . .
C14 C 0.23573(17) 1.10943(16) 0.10922(17) 0.0308(9) Uani 1 1 d . . .
C15 C 0.57703(19) 0.81384(18) 0.22841(18) 0.0378(9) Uani 1 1 d . . .
H15 H 0.5663 0.7717 0.2266 0.045 Uiso 1 1 calc R . .
C16 C 0.64579(18) 0.89781(17) 0.28195(18) 0.0353(9) Uani 1 1 d . . .
H16 H 0.6814 0.9132 0.3166 0.042 Uiso 1 1 calc R . .
C17 C 0.60962(17) 0.93714(16) 0.23423(17) 0.0298(9) Uani 1 1 d . . .
C18 C 0.28887(17) 1.02619(15) 0.07231(17) 0.0288(8) Uani 1 1 d . . .
C19 C 0.54017(18) 0.85165(17) 0.18115(18) 0.0344(9) Uani 1 1 d . . .
C20 C 0.39214(17) 1.06495(16) -0.01537(17) 0.0293(9) Uani 1 1 d . . .
H20 H 0.3529 1.0859 -0.0113 0.035 Uiso 1 1 calc R . .
C21 C 0.28196(19) 0.96669(16) 0.0384(2) 0.0379(10) Uani 1 1 d . . .
H21A H 0.2815 0.9742 -0.0041 0.057 Uiso 1 1 calc R . .
H21B H 0.2386 0.9468 0.0379 0.057 Uiso 1 1 calc R . .
H21C H 0.3213 0.9404 0.0593 0.057 Uiso 1 1 calc R . .
C22 C 0.62925(19) 0.83633(17) 0.27822(18) 0.0370(9) Uani 1 1 d . . .
C23 C 0.23000(17) 1.05513(16) 0.07822(17) 0.0310(9) Uani 1 1 d . . .
H23 H 0.1857 1.0371 0.0606 0.037 Uiso 1 1 calc R . .
C24 C 0.62740(18) 1.00415(17) 0.23779(18) 0.0369(9) Uani 1 1 d . . .
H24A H 0.6448 1.0150 0.2037 0.055 Uiso 1 1 calc R . .
H24B H 0.6631 1.0128 0.2772 0.055 Uiso 1 1 calc R . .
H24C H 0.5858 1.0281 0.2348 0.055 Uiso 1 1 calc R . .
C25 C 0.4831(2) 0.82632(18) 0.1275(2) 0.0463(11) Uani 1 1 d . . .
H25A H 0.4740 0.7840 0.1361 0.069 Uiso 1 1 calc R . .
H25B H 0.4971 0.8279 0.0901 0.069 Uiso 1 1 calc R . .
H25C H 0.4409 0.8505 0.1212 0.069 Uiso 1 1 calc R . .
C27 C 0.11233(18) 1.12085(18) 0.0843(2) 0.0453(11) Uani 1 1 d . . .
H27A H 0.1063 1.1160 0.0402 0.068 Uiso 1 1 calc R . .
H27B H 0.0784 1.1502 0.0897 0.068 Uiso 1 1 calc R . .
H27C H 0.1053 1.0815 0.1017 0.068 Uiso 1 1 calc R . .
C28 C 0.42953(18) 1.13776(17) 0.1595(2) 0.0396(10) Uani 1 1 d . . .
H28A H 0.4230 1.1771 0.1771 0.059 Uiso 1 1 calc R . .
H28B H 0.4520 1.1440 0.1278 0.059 Uiso 1 1 calc R . .
H28C H 0.4588 1.1116 0.1923 0.059 Uiso 1 1 calc R . .
C30 C 0.7177(3) 0.8135(2) 0.3738(2) 0.0660(14) Uani 1 1 d . . .
H30A H 0.7541 0.8322 0.3600 0.099 Uiso 1 1 calc R . .
H30B H 0.7369 0.7786 0.4004 0.099 Uiso 1 1 calc R . .
H30C H 0.6999 0.8434 0.3969 0.099 Uiso 1 1 calc R . .
O2 O 0.29480(13) 0.27857(11) 0.19677(13) 0.0405(7) Uani 1 1 d . . .
C32 C 0.41863(17) 0.40018(16) 0.32391(16) 0.0290(8) Uani 1 1 d . . .
O1 O 0.77435(14) 0.61594(13) 0.31248(14) 0.0490(8) Uani 1 1 d . . .
C34 C 0.55895(16) 0.51803(15) 0.39159(17) 0.0279(8) Uani 1 1 d . . .
C35 C 0.46463(17) 0.44375(15) 0.36952(17) 0.0283(8) Uani 1 1 d . . .
C36 C 0.50302(16) 0.49512(15) 0.46965(16) 0.0266(8) Uani 1 1 d . . .
C37 C 0.59467(17) 0.57242(16) 0.49255(17) 0.0292(8) Uani 1 1 d . . .
H37 H 0.6272 0.5957 0.4799 0.035 Uiso 1 1 calc R . .
C38 C 0.45891(16) 0.45255(15) 0.42905(17) 0.0261(8) Uani 1 1 d . . .
C39 C 0.55254(16) 0.52896(15) 0.45048(17) 0.0265(8) Uani 1 1 d . . .
C40 C 0.58989(16) 0.58145(16) 0.54941(17) 0.0290(9) Uani 1 1 d . . .
H40 H 0.6191 0.6107 0.5759 0.035 Uiso 1 1 calc R . .
C41 C 0.67465(17) 0.51247(16) 0.37502(17) 0.0323(9) Uani 1 1 d . . .
C42 C 0.35169(18) 0.41825(16) 0.28927(17) 0.0316(9) Uani 1 1 d . . .
C43 C 0.61460(17) 0.54677(16) 0.37090(17) 0.0301(9) Uani 1 1 d . . .
C44 C 0.51494(17) 0.47636(15) 0.35290(17) 0.0307(9) Uani 1 1 d . . .
H44 H 0.5192 0.4697 0.3131 0.037 Uiso 1 1 calc R . .
C45 C 0.60774(18) 0.60563(16) 0.34676(18) 0.0330(9) Uani 1 1 d . . .
C46 C 0.66096(19) 0.62988(18) 0.32639(18) 0.0373(9) Uani 1 1 d . . .
H46 H 0.6566 0.6698 0.3097 0.045 Uiso 1 1 calc R . .
C47 C 0.44320(18) 0.34212(17) 0.31491(18) 0.0346(9) Uani 1 1 d . . .
C48 C 0.68306(18) 0.44823(17) 0.3999(2) 0.0397(10) Uani 1 1 d . . .
H48A H 0.6513 0.4212 0.3699 0.059 Uiso 1 1 calc R . .
H48B H 0.6725 0.4471 0.4390 0.059 Uiso 1 1 calc R . .
H48C H 0.7309 0.4347 0.4070 0.059 Uiso 1 1 calc R . .
C49 C 0.71933(18) 0.59600(18) 0.33060(18) 0.0372(10) Uani 1 1 d . . .
C50 C 0.33312(18) 0.32039(16) 0.23823(18) 0.0343(9) Uani 1 1 d . . .
C51 C 0.32495(19) 0.48037(17) 0.29793(19) 0.0407(10) Uani 1 1 d . . .
H51A H 0.2790 0.4864 0.2676 0.061 Uiso 1 1 calc R . .
H51B H 0.3569 0.5115 0.2921 0.061 Uiso 1 1 calc R . .
H51C H 0.3215 0.4836 0.3397 0.061 Uiso 1 1 calc R . .
C52 C 0.40048(19) 0.30323(17) 0.27228(18) 0.0373(9) Uani 1 1 d . . .
H52 H 0.4171 0.2642 0.2660 0.045 Uiso 1 1 calc R . .
C53 C 0.72677(18) 0.53821(18) 0.35532(19) 0.0375(10) Uani 1 1 d . . .
H53 H 0.7678 0.5157 0.3590 0.045 Uiso 1 1 calc R . .
C54 C 0.30894(18) 0.37822(16) 0.24661(18) 0.0327(9) Uani 1 1 d . . .
H54 H 0.2633 0.3903 0.2232 0.039 Uiso 1 1 calc R . .
C55 C 0.5448(2) 0.64347(17) 0.3424(2) 0.0440(10) Uani 1 1 d . . .
H55A H 0.5029 0.6204 0.3209 0.066 Uiso 1 1 calc R . .
H55B H 0.5461 0.6809 0.3194 0.066 Uiso 1 1 calc R . .
H55C H 0.5442 0.6538 0.3840 0.066 Uiso 1 1 calc R . .
C56 C 0.5164(2) 0.32329(18) 0.3510(2) 0.0470(11) Uani 1 1 d . . .
H56A H 0.5223 0.2797 0.3450 0.071 Uiso 1 1 calc R . .
H56B H 0.5250 0.3316 0.3950 0.071 Uiso 1 1 calc R . .
H56C H 0.5494 0.3464 0.3363 0.071 Uiso 1 1 calc R . .
C57 C 0.2244(2) 0.2928(2) 0.1658(2) 0.0532(12) Uani 1 1 d . . .
H57A H 0.2007 0.3014 0.1962 0.080 Uiso 1 1 calc R . .
H57B H 0.2020 0.2582 0.1401 0.080 Uiso 1 1 calc R . .
H57C H 0.2218 0.3286 0.1395 0.080 Uiso 1 1 calc R . .
C58 C 0.7672(2) 0.6725(2) 0.2819(2) 0.0554(12) Uani 1 1 d . . .
H58A H 0.7274 0.6710 0.2441 0.083 Uiso 1 1 calc R . .
H58B H 0.8094 0.6813 0.2713 0.083 Uiso 1 1 calc R . .
H58C H 0.7599 0.7046 0.3091 0.083 Uiso 1 1 calc R . .

loop_
_atom_site_aniso_label
_atom_site_aniso_U_11
_atom_site_aniso_U_22
_atom_site_aniso_U_33
_atom_site_aniso_U_23
_atom_site_aniso_U_13
_atom_site_aniso_U_12
O5 0.087(3) 0.093(3) 0.096(3) 0.013(2) 0.038(2) 0.002(2)
C60 0.080(3) 0.055(3) 0.054(3) -0.001(3) 0.011(3) -0.025(3)
C61 0.043(2) 0.036(2) 0.093(4) -0.007(3) 0.028(3) 0.0042(19)
C62 0.190(8) 0.084(5) 0.264(11) 0.055(6) 0.184(8) 0.070(5)
C63 0.042(3) 0.088(4) 0.095(5) 0.023(3) 0.016(3) -0.012(3)
C64 0.157(6) 0.095(5) 0.046(3) 0.009(3) 0.037(4) 0.089(5)
C65 0.097(4) 0.044(3) 0.040(3) -0.017(2) -0.006(3) -0.007(3)
O7 0.0275(13) 0.0373(15) 0.0565(19) -0.0126(13) 0.0175(13) 0.0000(11)
C2 0.0256(17) 0.0272(19) 0.027(2) 0.0040(16) 0.0097(16) 0.0020(14)
C3 0.0270(18) 0.0275(19) 0.025(2) 0.0007(15) 0.0085(16) -0.0014(14)
C4 0.035(2) 0.031(2) 0.035(2) -0.0048(17) 0.0154(18) -0.0038(16)
C5 0.0290(18) 0.0234(18) 0.027(2) -0.0024(16) 0.0080(16) -0.0050(14)
C6 0.0300(18) 0.0246(18) 0.027(2) -0.0009(16) 0.0086(17) -0.0036(14)
C7 0.0259(18) 0.031(2) 0.028(2) -0.0015(16) 0.0098(16) -0.0035(14)
O4 0.0612(18) 0.0474(17) 0.0372(18) 0.0103(14) 0.0100(15) 0.0188(14)
C9 0.0219(16) 0.0250(18) 0.0254(19) -0.0009(15) 0.0054(15) -0.0022(13)
C10 0.0271(18) 0.035(2) 0.031(2) 0.0024(17) 0.0146(17) 0.0022(15)
C11 0.0312(19) 0.031(2) 0.035(2) -0.0004(17) 0.0160(17) -0.0017(15)
C12 0.0277(18) 0.037(2) 0.024(2) 0.0016(17) 0.0096(16) -0.0020(15)
C13 0.0242(18) 0.034(2) 0.032(2) 0.0054(17) 0.0074(17) 0.0034(15)
C14 0.0311(19) 0.028(2) 0.036(2) 0.0006(17) 0.0146(18) 0.0026(15)
C15 0.046(2) 0.034(2) 0.036(2) 0.0059(18) 0.018(2) 0.0012(17)
C16 0.034(2) 0.044(2) 0.028(2) 0.0016(18) 0.0105(18) 0.0091(17)
C17 0.0287(18) 0.036(2) 0.028(2) 0.0016(17) 0.0135(17) 0.0038(15)
C18 0.0316(19) 0.0264(19) 0.032(2) 0.0017(16) 0.0148(17) -0.0011(15)
C19 0.037(2) 0.038(2) 0.034(2) 0.0083(18) 0.0192(18) 0.0017(16)
C20 0.0260(18) 0.030(2) 0.032(2) 0.0024(17) 0.0104(17) 0.0044(14)
C21 0.0327(19) 0.038(2) 0.044(3) -0.0058(19) 0.0137(19) -0.0020(16)
C22 0.042(2) 0.040(2) 0.031(2) 0.0071(19) 0.0143(19) 0.0104(18)
C23 0.0249(18) 0.033(2) 0.035(2) -0.0002(17) 0.0105(17) -0.0021(15)
C24 0.0308(19) 0.047(2) 0.034(2) -0.0019(19) 0.0123(18) 0.0005(17)
C25 0.055(2) 0.041(2) 0.038(3) 0.0041(19) 0.006(2) -0.0083(19)
C27 0.028(2) 0.041(2) 0.067(3) -0.008(2) 0.014(2) 0.0020(17)
C28 0.035(2) 0.039(2) 0.046(3) -0.0045(19) 0.0129(19) -0.0031(17)
C30 0.085(3) 0.061(3) 0.040(3) 0.003(2) 0.003(3) 0.030(3)
O2 0.0410(15) 0.0326(14) 0.0464(18) -0.0099(13) 0.0115(14) -0.0050(11)
C32 0.0339(19) 0.033(2) 0.021(2) 0.0007(16) 0.0107(17) 0.0003(15)
O1 0.0501(16) 0.0493(18) 0.060(2) 0.0068(15) 0.0357(16) -0.0040(13)
C34 0.0259(18) 0.0253(19) 0.033(2) 0.0026(16) 0.0099(17) 0.0052(14)
C35 0.0284(18) 0.0260(19) 0.030(2) 0.0016(16) 0.0091(17) 0.0038(15)
C36 0.0212(16) 0.0277(18) 0.031(2) 0.0050(16) 0.0080(16) 0.0088(14)
C37 0.0252(18) 0.0306(19) 0.034(2) 0.0045(17) 0.0126(17) 0.0024(15)
C38 0.0255(17) 0.0257(19) 0.027(2) 0.0024(15) 0.0084(16) 0.0036(14)
C39 0.0241(17) 0.0279(19) 0.028(2) 0.0039(16) 0.0091(16) 0.0061(14)
C40 0.0247(17) 0.031(2) 0.033(2) -0.0009(17) 0.0111(17) 0.0019(15)
C41 0.0310(19) 0.038(2) 0.029(2) -0.0019(18) 0.0121(17) 0.0008(16)
C42 0.037(2) 0.033(2) 0.029(2) -0.0027(17) 0.0166(18) -0.0005(16)
C43 0.0309(19) 0.033(2) 0.031(2) -0.0023(17) 0.0151(17) -0.0021(15)
C44 0.0340(19) 0.034(2) 0.027(2) 0.0001(17) 0.0131(17) 0.0063(16)
C45 0.035(2) 0.036(2) 0.031(2) 0.0006(18) 0.0145(18) 0.0013(16)
C46 0.047(2) 0.033(2) 0.035(2) 0.0023(18) 0.0172(19) -0.0012(17)
C47 0.039(2) 0.036(2) 0.031(2) -0.0003(18) 0.0149(18) 0.0074(17)
C48 0.033(2) 0.046(2) 0.045(3) 0.005(2) 0.0191(19) 0.0078(17)
C49 0.033(2) 0.049(3) 0.034(2) -0.0030(19) 0.0174(18) -0.0034(18)
C50 0.039(2) 0.031(2) 0.035(2) -0.0048(18) 0.0157(19) -0.0041(16)
C51 0.037(2) 0.039(2) 0.038(2) -0.0053(19) -0.0002(19) 0.0050(17)
C52 0.044(2) 0.031(2) 0.040(2) -0.0064(18) 0.019(2) 0.0015(17)
C53 0.031(2) 0.047(2) 0.041(3) 0.002(2) 0.0192(19) 0.0037(17)
C54 0.0334(19) 0.035(2) 0.030(2) -0.0026(17) 0.0103(17) 0.0015(16)
C55 0.052(2) 0.037(2) 0.048(3) 0.008(2) 0.022(2) 0.0076(18)
C56 0.051(2) 0.040(2) 0.046(3) -0.009(2) 0.010(2) 0.0124(19)
C57 0.043(2) 0.053(3) 0.057(3) -0.020(2) 0.006(2) -0.006(2)
C58 0.067(3) 0.051(3) 0.060(3) 0.003(2) 0.037(3) -0.009(2)

loop_
_atom_type_symbol
_atom_type_description
_atom_type_scat_dispersion_real
_atom_type_scat_dispersion_imag
_atom_type_scat_source
C C 0.0033 0.0016 'International Tables Vol C Tables 4.2.6.8 and 6.1.1.4'
H H 0.0000 0.0000 'International Tables Vol C Tables 4.2.6.8 and 6.1.1.4'
O O 0.0106 0.0060 'International Tables Vol C Tables 4.2.6.8 and 6.1.1.4'

loop_
_geom_angle_atom_site_label_1
_geom_angle_atom_site_label_2
_geom_angle_atom_site_label_3
_geom_angle
_geom_angle_site_symmetry_1
_geom_angle_site_symmetry_3
_geom_angle_publ_flag
C73 O6 C70 25.2(16) 7 . ?
C73 C70 O6 64(3) 7 . ?
C73 C70 C72 94(3) 7 7 ?
O6 C70 C72 111.6(9) . 7 ?
C73 C70 C71 103(2) 7 . ?
O6 C70 C71 123.1(6) . . ?
C72 C70 C71 124.8(8) 7 . ?
C73 C70 C75 104(3) 7 . ?
O6 C70 C75 122.3(6) . . ?
C72 C70 C75 12.7(9) 7 . ?
C71 C70 C75 114.6(6) . . ?
C73 C70 C74 73(2) 7 7 ?
O6 C70 C74 118.4(9) . 7 ?
C72 C70 C74 113.1(14) 7 7 ?
C71 C70 C74 32.9(8) . 7 ?
C75 C70 C74 109.3(10) . 7 ?
C74 C71 C75 106.0(19) 7 7 ?
C74 C71 C72 111(2) 7 . ?
C75 C71 C72 4.8(15) 7 . ?
C74 C71 C70 78.3(14) 7 . ?
C75 C71 C70 119.0(11) 7 . ?
C72 C71 C70 119.3(5) . . ?
C74 C71 C73 62.4(13) 7 7 ?
C75 C71 C73 128.4(15) 7 7 ?
C72 C71 C73 130.1(8) . 7 ?
C70 C71 C73 17.6(11) . 7 ?
C75 C72 C71 14(4) 7 . ?
C75 C72 C70 104(4) 7 7 ?
C71 C72 C70 110.5(9) . 7 ?
C75 C72 C73 120(4) 7 . ?
C71 C72 C73 123.9(7) . . ?
C70 C72 C73 20.4(13) 7 . ?
C75 C72 C74 12(4) 7 7 ?
C71 C72 C74 26.5(10) . 7 ?
C70 C72 C74 97.2(12) 7 7 ?
C73 C72 C74 116.0(13) . 7 ?
C70 C73 O6 91(4) 7 7 ?
C70 C73 C74 88(2) 7 . ?
O6 C73 C74 134.5(19) 7 . ?
C70 C73 C72 66(2) 7 . ?
O6 C73 C72 110.6(17) 7 . ?
C74 C73 C72 110.0(7) . . ?
C70 C73 C71 59(2) 7 7 ?
O6 C73 C71 116(3) 7 7 ?
C74 C73 C71 31.0(9) . 7 ?
C72 C73 C71 105.5(9) . 7 ?
C70 C73 C75 58(2) 7 7 ?
O6 C73 C75 115.0(19) 7 7 ?
C74 C73 C75 102.4(8) . 7 ?
C72 C73 C75 9.9(8) . 7 ?
C71 C73 C75 95.7(9) 7 7 ?
C71 C74 C75 39.9(12) 7 . ?
C71 C74 C73 86.6(18) 7 . ?
C75 C74 C73 108.9(11) . . ?
C71 C74 C70 68.7(14) 7 7 ?
C75 C74 C70 89.7(8) . 7 ?
C73 C74 C70 19.5(12) . 7 ?
C71 C74 C72 42.7(13) 7 7 ?
C75 C74 C72 2.7(9) . 7 ?
C73 C74 C72 110.3(12) . 7 ?
C70 C74 C72 91.2(10) 7 7 ?
C72 C75 C71 161(6) 7 7 ?
C72 C75 C74 165(5) 7 . ?
C71 C75 C74 34.0(12) 7 . ?
C72 C75 C70 64(4) 7 . ?
C71 C75 C70 124.6(11) 7 . ?
C74 C75 C70 108.1(7) . . ?
C72 C75 C73 50(3) 7 7 ?
C71 C75 C73 133.6(16) 7 7 ?
C74 C75 C73 124.3(11) . 7 ?
C70 C75 C73 17.4(12) . 7 ?
C74' O6' C70' 47(4) 7 . ?
C74' O6' C73' 70(3) 7 7 ?
C70' O6' C73' 96.6(10) . 7 ?
C74' O6' C75' 41(3) 7 7 ?
C70' O6' C75' 52.4(10) . 7 ?
C73' O6' C75' 108.2(9) 7 7 ?
C74' C70' O6' 14.0(10) 7 . ?
C74' C70' C75' 76.4(13) 7 7 ?
O6' C70' C75' 84.4(12) . 7 ?
C74' C70' C75' 110.5(12) 7 . ?
O6' C70' C75' 122.5(7) . . ?
C75' C70' C75' 90.2(9) 7 . ?
C74' C70' C71' 133.1(12) 7 . ?
O6' C70' C71' 121.8(7) . . ?
C75' C70' C71' 95.3(10) 7 . ?
C75' C70' C71' 115.7(7) . . ?
C72' C71' C70' 96.6(6) . . ?
C71' C72' C73' 124.4(9) . . ?
C71' C72' C75' 83.4(9) . 7 ?
C73' C72' C75' 84.2(9) . 7 ?
C74' C73' C72' 103.1(5) . . ?
C74' C73' O6' 11.4(6) . 7 ?
C72' C73' O6' 114.4(9) . 7 ?
O6' C74' C70' 119(4) 7 7 ?
O6' C74' C75' 131(4) 7 . ?
C70' C74' C75' 63.4(13) 7 . ?
O6' C74' C73' 99(4) 7 . ?
C70' C74' C73' 111.8(14) 7 . ?
C75' C74' C73' 126.8(5) . . ?
C70' C75' C74' 40.2(9) 7 . ?
C70' C75' C70' 89.8(9) 7 . ?
C74' C75' C70' 103.2(5) . . ?
C70' C75' O6' 43.2(6) 7 7 ?
C74' C75' O6' 8.3(6) . 7 ?
C70' C75' O6' 111.5(7) . 7 ?
C70' C75' C72' 81.8(13) 7 7 ?
C74' C75' C72' 114.3(11) . 7 ?
C70' C75' C72' 104.2(8) . 7 ?
O6' C75' C72' 111.0(11) 7 7 ?
O5 C60 C61 122.0(5) . . ?
O5 C60 C65 117.6(5) . . ?
C61 C60 C65 120.3(5) . . ?
C62 C61 C60 118.7(5) . . ?
C61 C62 C63 118.0(6) . . ?
C64 C63 C62 114.3(5) . . ?
C63 C64 C65 125.1(5) . . ?
C60 C65 C64 112.2(5) . . ?
C14 O7 C27 117.7(3) . . ?
C18 C2 C11 120.3(3) . . ?
C18 C2 C7 119.5(3) . . ?
C11 C2 C7 120.2(3) . . ?
C12 C3 C6 119.4(3) . . ?
C12 C3 C10 119.5(3) . . ?
C6 C3 C10 121.0(3) . . ?
C11 C4 C14 120.7(3) . . ?
C7 C5 C9 119.5(3) . . ?
C7 C5 C20 122.4(3) . . ?
C9 C5 C20 118.1(3) . . ?
C3 C6 C9 119.3(3) . . ?
C3 C6 C13 122.3(3) . . ?
C9 C6 C13 118.4(3) . . ?
C12 C7 C5 119.5(3) . . ?
C12 C7 C2 120.5(3) . . ?
C5 C7 C2 119.9(3) . . ?
C22 O4 C30 118.2(3) . . ?
C5 C9 C6 119.9(3) . . ?
C5 C9 C9 120.4(4) . 5_675 ?
C6 C9 C9 119.6(4) . 5_675 ?
C17 C10 C19 120.0(3) . . ?
C17 C10 C3 120.4(3) . . ?
C19 C10 C3 119.5(3) . . ?
C4 C11 C2 118.9(3) . . ?
C4 C11 C28 119.5(3) . . ?
C2 C11 C28 121.5(3) . . ?
C7 C12 C3 122.4(3) . . ?
C20 C13 C6 121.4(3) 5_675 . ?
O7 C14 C23 125.0(3) . . ?
O7 C14 C4 114.9(3) . . ?
C23 C14 C4 120.0(3) . . ?
C22 C15 C19 121.0(4) . . ?
C22 C16 C17 119.6(3) . . ?
C10 C17 C16 119.5(3) . . ?
C10 C17 C24 120.4(3) . . ?
C16 C17 C24 120.0(3) . . ?
C2 C18 C23 119.5(3) . . ?
C2 C18 C21 120.4(3) . . ?
C23 C18 C21 120.1(3) . . ?
C15 C19 C10 119.3(3) . . ?
C15 C19 C25 120.2(3) . . ?
C10 C19 C25 120.6(3) . . ?
C13 C20 C5 122.0(3) 5_675 . ?
C15 C22 O4 115.2(3) . . ?
C15 C22 C16 120.5(3) . . ?
O4 C22 C16 124.3(3) . . ?
C14 C23 C18 120.6(3) . . ?
C50 O2 C57 117.5(3) . . ?
C42 C32 C47 120.1(3) . . ?
C42 C32 C35 119.5(3) . . ?
C47 C32 C35 120.4(3) . . ?
C49 O1 C58 117.5(3) . . ?
C44 C34 C39 119.0(3) . . ?
C44 C34 C43 118.6(3) . . ?
C39 C34 C43 122.3(3) . . ?
C44 C35 C38 118.7(3) . . ?
C44 C35 C32 119.2(3) . . ?
C38 C35 C32 122.1(3) . . ?
C38 C36 C39 120.4(3) . . ?
C38 C36 C36 119.8(4) . 5_666 ?
C39 C36 C36 119.8(4) . 5_666 ?
C40 C37 C39 122.4(3) . . ?
C35 C38 C36 119.4(3) . . ?
C35 C38 C40 121.9(3) . 5_666 ?
C36 C38 C40 118.6(3) . 5_666 ?
C34 C39 C36 119.3(3) . . ?
C34 C39 C37 122.5(3) . . ?
C36 C39 C37 118.3(3) . . ?
C37 C40 C38 121.1(3) . 5_666 ?
C53 C41 C43 119.4(3) . . ?
C53 C41 C48 119.5(3) . . ?
C43 C41 C48 121.1(3) . . ?
C54 C42 C32 119.8(3) . . ?
C54 C42 C51 119.5(3) . . ?
C32 C42 C51 120.7(3) . . ?
C45 C43 C41 119.9(3) . . ?
C45 C43 C34 121.6(3) . . ?
C41 C43 C34 118.5(3) . . ?
C34 C44 C35 123.2(3) . . ?
C43 C45 C46 119.3(3) . . ?
C43 C45 C55 121.1(3) . . ?
C46 C45 C55 119.6(3) . . ?
C49 C46 C45 120.4(4) . . ?
C52 C47 C32 119.4(3) . . ?
C52 C47 C56 120.5(3) . . ?
C32 C47 C56 120.1(3) . . ?
C46 C49 C53 120.5(4) . . ?
C46 C49 O1 124.6(4) . . ?
C53 C49 O1 114.9(3) . . ?
O2 C50 C52 116.5(3) . . ?
O2 C50 C54 123.8(3) . . ?
C52 C50 C54 119.7(3) . . ?
C47 C52 C50 121.0(3) . . ?
C49 C53 C41 120.6(3) . . ?
C42 C54 C50 120.1(3) . . ?

loop_
_geom_bond_atom_site_label_1
_geom_bond_atom_site_label_2
_geom_bond_distance
_geom_bond_site_symmetry_2
_geom_bond_publ_flag
O6 C73 1.13(2) 7 ?
O6 C70 1.249(7) . ?
C70 C73 0.53(3) 7 ?
C70 C72 1.39(2) 7 ?
C70 C71 1.509(7) . ?
C70 C75 1.512(7) . ?
C70 C74 1.59(2) 7 ?
C71 C74 0.88(2) 7 ?
C71 C75 1.009(17) 7 ?
C71 C72 1.337(7) . ?
C71 C73 1.71(2) 7 ?
C72 C75 0.34(2) 7 ?
C72 C70 1.39(2) 7 ?
C72 C73 1.523(7) . ?
C72 C74 1.84(2) 7 ?
C73 C70 0.53(3) 7 ?
C73 O6 1.13(2) 7 ?
C73 C74 1.516(7) . ?
C73 C71 1.71(2) 7 ?
C73 C75 1.721(19) 7 ?
C74 C71 0.88(2) 7 ?
C74 C75 1.512(7) . ?
C74 C70 1.59(2) 7 ?
C74 C72 1.84(2) 7 ?
C75 C72 0.34(2) 7 ?
C75 C71 1.009(17) 7 ?
C75 C73 1.721(19) 7 ?
O6' C74' 0.332(17) 7 ?
O6' C70' 1.198(7) . ?
O6' C73' 1.65(2) 7 ?
O6' C75' 1.74(2) 7 ?
C70' C74' 1.00(2) 7 ?
C70' C75' 1.39(2) 7 ?
C70' C75' 1.508(7) . ?
C70' C71' 1.512(7) . ?
C71' C72' 1.345(7) . ?
C72' C73' 1.573(7) . ?
C72' C75' 1.83(2) 7 ?
C73' C74' 1.567(7) . ?
C73' O6' 1.65(2) 7 ?
C74' O6' 0.332(17) 7 ?
C74' C70' 1.00(2) 7 ?
C74' C75' 1.506(7) . ?
C75' C70' 1.39(2) 7 ?
C75' O6' 1.74(2) 7 ?
C75' C72' 1.83(2) 7 ?
O5 C60 1.223(6) . ?
C60 C61 1.463(7) . ?
C60 C65 1.480(7) . ?
C61 C62 1.375(8) . ?
C62 C63 1.506(8) . ?
C63 C64 1.400(8) . ?
C64 C65 1.506(9) . ?
O7 C14 1.372(4) . ?
O7 C27 1.435(4) . ?
C2 C18 1.397(5) . ?
C2 C11 1.407(5) . ?
C2 C7 1.506(5) . ?
C3 C12 1.393(5) . ?
C3 C6 1.414(5) . ?
C3 C10 1.504(5) . ?
C4 C11 1.389(5) . ?
C4 C14 1.399(5) . ?
C5 C7 1.413(5) . ?
C5 C9 1.422(5) . ?
C5 C20 1.435(5) . ?
C6 C9 1.429(5) . ?
C6 C13 1.440(5) . ?
C7 C12 1.387(5) . ?
O4 C22 1.380(4) . ?
O4 C30 1.418(5) . ?
C9 C9 1.430(7) 5_675 ?
C10 C17 1.399(5) . ?
C10 C19 1.408(5) . ?
C11 C28 1.499(5) . ?
C13 C20 1.347(5) 5_675 ?
C14 C23 1.373(5) . ?
C15 C22 1.379(5) . ?
C15 C19 1.380(5) . ?
C16 C22 1.389(5) . ?
C16 C17 1.403(5) . ?
C17 C24 1.513(5) . ?
C18 C23 1.398(5) . ?
C18 C21 1.503(5) . ?
C19 C25 1.503(5) . ?
C20 C13 1.348(5) 5_675 ?
O2 C50 1.372(4) . ?
O2 C57 1.417(5) . ?
C32 C42 1.398(5) . ?
C32 C47 1.409(5) . ?
C32 C35 1.503(5) . ?
O1 C49 1.380(4) . ?
O1 C58 1.411(5) . ?
C34 C44 1.386(5) . ?
C34 C39 1.410(5) . ?
C34 C43 1.495(5) . ?
C35 C44 1.395(5) . ?
C35 C38 1.412(5) . ?
C36 C38 1.419(5) . ?
C36 C39 1.426(5) . ?
C36 C36 1.443(7) 5_666 ?
C37 C40 1.345(5) . ?
C37 C39 1.431(5) . ?
C38 C40 1.445(5) 5_666 ?
C40 C38 1.445(5) 5_666 ?
C41 C53 1.394(5) . ?
C41 C43 1.412(5) . ?
C41 C48 1.511(5) . ?
C42 C54 1.394(5) . ?
C42 C51 1.505(5) . ?
C43 C45 1.396(5) . ?
C45 C46 1.409(5) . ?
C45 C55 1.503(5) . ?
C46 C49 1.378(5) . ?
C47 C52 1.377(5) . ?
C47 C56 1.514(5) . ?
C49 C53 1.378(5) . ?
C50 C52 1.396(5) . ?
C50 C54 1.397(5) . ?
